data_4024461
loop_
_publ_author_name
'Elise Claveau'
'Isabelle Gillaizeau'
'Justyna Kalinowska-Tluscik'
'Pascal Bouyssou'
'G\'erard Coudert'

_publ_section_title
;
Nucleophilic Addition onto Methyl-4H-1,4-oxazine-3-carboxylate Moiety:
Short Access to 1,4-Diazine Privileged Substructures
;
_journal_name_full 'Journal of Organic Chemistry'
_journal_page_first 2911
_journal_page_last 2914
_journal_paper_doi 10.1021/jo900291f
_journal_volume 74
_journal_year 2009
_chemical_compound_source 'synthesis as described'
_chemical_formula_moiety 'C11 H15 N1 O5'
_chemical_formula_sum 'C11 H15 N O5'
_chemical_formula_weight 241.24
_chemical_name_common 'Compound ec616'
_chemical_name_systematic
;
?
;
_space_group_IT_number 2
_symmetry_cell_setting triclinic
_symmetry_space_group_name_Hall '-P 1'
_symmetry_space_group_name_H-M 'P -1'
_atom_sites_solution_hydrogens geom
_atom_sites_solution_primary direct
_atom_sites_solution_secondary difmap
_audit_creation_date 2008-07-17T01:19:16-00:00
_audit_creation_method 'WinGX routine CIF_UPDATE'
_cell_angle_alpha 77.0301(11)
_cell_angle_beta 76.9064(10)
_cell_angle_gamma 81.5540(13)
_cell_formula_units_Z 2
_cell_length_a 6.2233(2)
_cell_length_b 7.3164(2)
_cell_length_c 13.5519(4)
_cell_measurement_reflns_used 2938
_cell_measurement_temperature 100(2)
_cell_measurement_theta_max 30.508
_cell_measurement_theta_min 0.998
_cell_volume 582.67(3)
_computing_cell_refinement 'HKL Scalepack (Otwinowski & Minor1997)'
_computing_data_collection 'Collect (Nonius BV, 1997-2000)'
_computing_data_reduction 'HKL Denzo and Scalepack (Otwinowski & Minor1997)'
_computing_molecular_graphics 'Ortep-3 for Windows (Farrugia,1997)'
_computing_publication_material 'WinGX publication routines (Farrugia,1999)'
_computing_structure_refinement 'SHELXL-97 (Sheldrick, 1997)'
_diffrn_ambient_temperature 100(2)
_diffrn_detector_area_resol_mean 9
_diffrn_measured_fraction_theta_full 0.992
_diffrn_measured_fraction_theta_max 0.992
_diffrn_measurement_device '95mm CCD camera on \k-goniostat'
_diffrn_measurement_device_type KappaCCD
_diffrn_measurement_method CCD
_diffrn_orient_matrix_type 'by Nonius Collect from scalepack cell'
_diffrn_orient_matrix_UB_11 -0.1288353
_diffrn_orient_matrix_UB_12 0.0628353
_diffrn_orient_matrix_UB_13 0.0833765
_diffrn_orient_matrix_UB_21 0.0382395
_diffrn_orient_matrix_UB_22 -0.0918167
_diffrn_orient_matrix_UB_23 0.0999152
_diffrn_orient_matrix_UB_31 0.0529756
_diffrn_orient_matrix_UB_32 0.0555438
_diffrn_orient_matrix_UB_33 0.009126
_diffrn_radiation_monochromator graphite
_diffrn_radiation_type MoK\a
_diffrn_radiation_wavelength 0.7107
_diffrn_reflns_av_R_equivalents 0.0213
_diffrn_reflns_av_unetI/netI 0.0504
_diffrn_reflns_limit_h_max 8
_diffrn_reflns_limit_h_min -8
_diffrn_reflns_limit_k_max 10
_diffrn_reflns_limit_k_min -9
_diffrn_reflns_limit_l_max 15
_diffrn_reflns_limit_l_min -19
_diffrn_reflns_number 5652
_diffrn_reflns_theta_full 30.52
_diffrn_reflns_theta_max 30.52
_diffrn_reflns_theta_min 2.87
_exptl_absorpt_coefficient_mu 0.109
_exptl_absorpt_correction_T_max 0.99
_exptl_absorpt_correction_T_min 0.97
_exptl_absorpt_correction_type multi-scan
_exptl_absorpt_process_details
;
HKL Denzo and Scalepack (Otwinowski & Minor 1997)
;
_exptl_crystal_colour white
_exptl_crystal_density_diffrn 1.375
_exptl_crystal_density_method 'not measured'
_exptl_crystal_description prism
_exptl_crystal_F_000 256
_exptl_crystal_size_max 0.25
_exptl_crystal_size_mid 0.22
_exptl_crystal_size_min 0.14
_refine_diff_density_max 0.283
_refine_diff_density_min -0.289
_refine_diff_density_rms 0.057
_refine_ls_extinction_method none
_refine_ls_goodness_of_fit_ref 1.029
_refine_ls_hydrogen_treatment mixed
_refine_ls_matrix_type full
_refine_ls_number_parameters 199
_refine_ls_number_reflns 3540
_refine_ls_number_restraints 0
_refine_ls_restrained_S_all 1.029
_refine_ls_R_factor_all 0.0635
_refine_ls_R_factor_gt 0.043
_refine_ls_shift/su_max 0
_refine_ls_shift/su_mean 0
_refine_ls_structure_factor_coef Fsqd
_refine_ls_weighting_details 'calc w=1/[\s^2^(Fo^2^)+(0.0445P)^2^+0.1262P] where P=(Fo^2^+2Fc^2^)/3'
_refine_ls_weighting_scheme calc
_refine_ls_wR_factor_gt 0.0964
_refine_ls_wR_factor_ref 0.1073
_reflns_number_gt 2713
_reflns_number_total 3540
_reflns_threshold_expression >2sigma(I)
_cod_data_source_file jo900291f_si_001.cif
_cod_data_source_block ec616
_cod_original_sg_symbol_H-M P-1
_cod_database_code 4024461

loop_
_symmetry_equiv_pos_as_xyz
'x, y, z'
'-x, -y, -z'

loop_
_atom_site_label
_atom_site_type_symbol
_atom_site_fract_x
_atom_site_fract_y
_atom_site_fract_z
_atom_site_U_iso_or_equiv
_atom_site_adp_type
_atom_site_occupancy
_atom_site_symmetry_multiplicity
_atom_site_calc_flag
_atom_site_refinement_flags
_atom_site_disorder_assembly
_atom_site_disorder_group
O1 O 0.43256(13) 0.17543(12) 0.58438(6) 0.02019(19) Uani 1 1 d . . .
O4 O 0.61138(12) 0.19015(11) 0.23981(6) 0.01586(18) Uani 1 1 d . . .
O3 O 0.48014(13) 0.57399(11) 0.25835(6) 0.01998(19) Uani 1 1 d . . .
O5 O 0.95556(13) 0.09901(12) 0.27789(6) 0.01896(18) Uani 1 1 d . . .
O2 O 0.14684(12) 0.47974(11) 0.34388(6) 0.01787(18) Uani 1 1 d . . .
N1 N 0.68143(15) 0.24802(13) 0.38334(7) 0.0156(2) Uani 1 1 d . . .
C2 C 0.34518(19) 0.28871(16) 0.50471(9) 0.0176(2) Uani 1 1 d . . .
C1 C 0.45749(17) 0.32652(15) 0.40801(8) 0.0144(2) Uani 1 1 d . . .
C6 C 0.0440(2) 0.61808(17) 0.26922(10) 0.0203(2) Uani 1 1 d . . .
C7 C 0.76651(18) 0.17112(15) 0.29634(9) 0.0152(2) Uani 1 1 d . . .
C5 C 0.36885(18) 0.47328(15) 0.32781(9) 0.0148(2) Uani 1 1 d . . .
C3 C 0.66443(19) 0.14831(16) 0.56412(9) 0.0180(2) Uani 1 1 d . . .
C8 C 0.67233(18) 0.17662(16) 0.12958(8) 0.0161(2) Uani 1 1 d . . .
C9 C 0.7649(2) -0.02356(17) 0.11859(10) 0.0217(2) Uani 1 1 d . . .
C10 C 0.4499(2) 0.2274(2) 0.09629(10) 0.0231(3) Uani 1 1 d . . .
C4 C 0.78560(19) 0.18414(16) 0.46990(9) 0.0168(2) Uani 1 1 d . . .
C11 C 0.8325(2) 0.32139(18) 0.07258(10) 0.0217(2) Uani 1 1 d . . .
H2 H 0.198(3) 0.342(2) 0.5277(12) 0.026 Uiso 1 1 d . . .
H4 H 0.943(3) 0.169(2) 0.4559(12) 0.026 Uiso 1 1 d . . .
H6A H 0.058(3) 0.741(2) 0.2771(13) 0.033 Uiso 1 1 d . . .
H3 H 0.722(2) 0.105(2) 0.6274(12) 0.026 Uiso 1 1 d . . .
H10A H 0.343(3) 0.136(2) 0.1350(13) 0.033 Uiso 1 1 d . . .
H10B H 0.389(3) 0.358(2) 0.1077(12) 0.033 Uiso 1 1 d . . .
H9A H 0.912(3) -0.055(2) 0.1329(12) 0.033 Uiso 1 1 d . . .
H6B H -0.110(3) 0.593(2) 0.2840(13) 0.033 Uiso 1 1 d . . .
H10C H 0.472(3) 0.224(2) 0.0223(13) 0.033 Uiso 1 1 d . . .
H11A H 0.770(3) 0.447(2) 0.0828(13) 0.033 Uiso 1 1 d . . .
H11B H 0.976(3) 0.292(2) 0.0940(12) 0.033 Uiso 1 1 d . . .
H11C H 0.859(3) 0.323(2) -0.0037(13) 0.033 Uiso 1 1 d . . .
H6C H 0.113(3) 0.596(2) 0.1981(13) 0.033 Uiso 1 1 d . . .
H9B H 0.662(3) -0.116(2) 0.1640(13) 0.033 Uiso 1 1 d . . .
H9C H 0.776(3) -0.039(2) 0.0464(13) 0.033 Uiso 1 1 d . . .

loop_
_atom_site_aniso_label
_atom_site_aniso_U_11
_atom_site_aniso_U_22
_atom_site_aniso_U_33
_atom_site_aniso_U_23
_atom_site_aniso_U_13
_atom_site_aniso_U_12
O1 0.0192(4) 0.0248(4) 0.0154(4) 0.0003(3) -0.0051(3) -0.0028(3)
O4 0.0134(4) 0.0200(4) 0.0143(4) -0.0039(3) -0.0037(3) -0.0001(3)
O3 0.0183(4) 0.0178(4) 0.0215(4) 0.0004(3) -0.0032(3) -0.0021(3)
O5 0.0140(4) 0.0223(4) 0.0206(4) -0.0056(3) -0.0044(3) 0.0018(3)
O2 0.0136(4) 0.0196(4) 0.0191(4) -0.0005(3) -0.0051(3) 0.0003(3)
N1 0.0134(4) 0.0178(5) 0.0156(5) -0.0036(3) -0.0046(3) 0.0012(3)
C2 0.0169(5) 0.0188(5) 0.0174(6) -0.0032(4) -0.0053(4) -0.0012(4)
C1 0.0140(5) 0.0134(5) 0.0166(5) -0.0040(4) -0.0041(4) -0.0003(4)
C6 0.0173(5) 0.0213(6) 0.0218(6) -0.0021(5) -0.0081(4) 0.0027(4)
C7 0.0155(5) 0.0145(5) 0.0152(5) -0.0010(4) -0.0043(4) -0.0018(4)
C5 0.0146(5) 0.0137(5) 0.0168(5) -0.0046(4) -0.0040(4) -0.0002(4)
C3 0.0194(5) 0.0177(5) 0.0186(6) -0.0028(4) -0.0084(4) -0.0018(4)
C8 0.0160(5) 0.0203(5) 0.0121(5) -0.0031(4) -0.0039(4) -0.0010(4)
C9 0.0260(6) 0.0191(6) 0.0200(6) -0.0058(5) -0.0035(5) -0.0011(5)
C10 0.0189(6) 0.0322(7) 0.0196(6) -0.0058(5) -0.0076(5) -0.0001(5)
C4 0.0175(5) 0.0148(5) 0.0200(6) -0.0034(4) -0.0086(4) 0.0001(4)
C11 0.0200(6) 0.0236(6) 0.0193(6) 0.0004(5) -0.0030(4) -0.0034(5)

loop_
_atom_type_symbol
_atom_type_description
_atom_type_scat_dispersion_real
_atom_type_scat_dispersion_imag
_atom_type_scat_source
C C 0.0033 0.0016 'International Tables Vol C Tables 4.2.6.8 and 6.1.1.4'
H H 0 0 'International Tables Vol C Tables 4.2.6.8 and 6.1.1.4'
O O 0.0106 0.006 'International Tables Vol C Tables 4.2.6.8 and 6.1.1.4'
N N 0.0061 0.0033 'International Tables Vol C Tables 4.2.6.8 and 6.1.1.4'

loop_
_geom_angle_atom_site_label_1
_geom_angle_atom_site_label_2
_geom_angle_atom_site_label_3
_geom_angle
_geom_angle_site_symmetry_1
_geom_angle_site_symmetry_3
_geom_angle_publ_flag
C2 O1 C3 114.10(9) . . ?
C7 O4 C8 121.01(8) . . ?
C5 O2 C6 115.07(9) . . ?
C7 N1 C1 123.18(9) . . ?
C7 N1 C4 117.98(9) . . ?
C1 N1 C4 114.35(9) . . ?
C1 C2 O1 123.58(10) . . ?
C1 C2 H2 124.3(9) . . ?
O1 C2 H2 112.1(9) . . ?
C2 C1 N1 119.60(10) . . ?
C2 C1 C5 121.52(10) . . ?
N1 C1 C5 118.13(9) . . ?
O2 C6 H6A 109.5(10) . . ?
O2 C6 H6B 105.6(10) . . ?
H6A C6 H6B 111.7(13) . . ?
O2 C6 H6C 109.0(9) . . ?
H6A C6 H6C 112.6(13) . . ?
H6B C6 H6C 108.2(13) . . ?
O5 C7 O4 127.47(10) . . ?
O5 C7 N1 122.60(10) . . ?
O4 C7 N1 109.93(9) . . ?
O3 C5 O2 124.47(10) . . ?
O3 C5 C1 124.78(10) . . ?
O2 C5 C1 110.75(9) . . ?
C4 C3 O1 122.69(10) . . ?
C4 C3 H3 125.6(9) . . ?
O1 C3 H3 111.7(9) . . ?
O4 C8 C11 108.98(9) . . ?
O4 C8 C9 110.39(9) . . ?
C11 C8 C9 113.03(10) . . ?
O4 C8 C10 102.02(9) . . ?
C11 C8 C10 111.05(10) . . ?
C9 C8 C10 110.81(10) . . ?
C8 C9 H9A 112.2(10) . . ?
C8 C9 H9B 110.4(9) . . ?
H9A C9 H9B 110.8(13) . . ?
C8 C9 H9C 110.2(9) . . ?
H9A C9 H9C 106.5(13) . . ?
H9B C9 H9C 106.5(13) . . ?
C8 C10 H10A 111.3(9) . . ?
C8 C10 H10B 109.1(9) . . ?
H10A C10 H10B 110.1(13) . . ?
C8 C10 H10C 108.8(9) . . ?
H10A C10 H10C 107.7(13) . . ?
H10B C10 H10C 109.8(13) . . ?
C3 C4 N1 120.15(10) . . ?
C3 C4 H4 123.0(9) . . ?
N1 C4 H4 116.8(9) . . ?
C8 C11 H11A 111.0(10) . . ?
C8 C11 H11B 112.3(10) . . ?
H11A C11 H11B 109.1(13) . . ?
C8 C11 H11C 109.0(9) . . ?
H11A C11 H11C 107.3(13) . . ?
H11B C11 H11C 108.0(13) . . ?

loop_
_geom_bond_atom_site_label_1
_geom_bond_atom_site_label_2
_geom_bond_distance
_geom_bond_site_symmetry_2
_geom_bond_publ_flag
O1 C2 1.3712(13) . ?
O1 C3 1.3993(14) . ?
O4 C7 1.3365(13) . ?
O4 C8 1.4777(13) . ?
O3 C5 1.2050(13) . ?
O5 C7 1.2119(13) . ?
O2 C5 1.3445(13) . ?
O2 C6 1.4496(13) . ?
N1 C7 1.3836(14) . ?
N1 C1 1.4226(13) . ?
N1 C4 1.4228(14) . ?
C2 C1 1.3272(16) . ?
C2 H2 0.952(15) . ?
C1 C5 1.4874(15) . ?
C6 H6A 0.947(17) . ?
C6 H6B 0.967(17) . ?
C6 H6C 1.001(17) . ?
C3 C4 1.3188(17) . ?
C3 H3 0.973(16) . ?
C8 C11 1.5185(16) . ?
C8 C9 1.5199(16) . ?
C8 C10 1.5213(16) . ?
C9 H9A 0.965(16) . ?
C9 H9B 1.004(17) . ?
C9 H9C 0.995(17) . ?
C10 H10A 0.989(17) . ?
C10 H10B 1.009(17) . ?
C10 H10C 0.986(17) . ?
C4 H4 0.952(15) . ?
C11 H11A 0.973(17) . ?
C11 H11B 0.979(16) . ?
C11 H11C 1.007(17) . ?

loop_
_geom_torsion_atom_site_label_1
_geom_torsion_atom_site_label_2
_geom_torsion_atom_site_label_3
_geom_torsion_atom_site_label_4
_geom_torsion
_geom_torsion_site_symmetry_1
_geom_torsion_site_symmetry_2
_geom_torsion_site_symmetry_3
_geom_torsion_site_symmetry_4
_geom_torsion_publ_flag
C3 O1 C2 C1 18.33(16) . . . . ?
O1 C2 C1 N1 -0.31(17) . . . . ?
O1 C2 C1 C5 -170.16(10) . . . . ?
C7 N1 C1 C2 136.87(12) . . . . ?
C4 N1 C1 C2 -18.81(14) . . . . ?
C7 N1 C1 C5 -52.94(14) . . . . ?
C4 N1 C1 C5 151.38(10) . . . . ?
C8 O4 C7 O5 -19.29(17) . . . . ?
C8 O4 C7 N1 160.61(9) . . . . ?
C1 N1 C7 O5 -177.49(10) . . . . ?
C4 N1 C7 O5 -22.63(16) . . . . ?
C1 N1 C7 O4 2.61(14) . . . . ?
C4 N1 C7 O4 157.47(9) . . . . ?
C6 O2 C5 O3 0.95(16) . . . . ?
C6 O2 C5 C1 -179.65(9) . . . . ?
C2 C1 C5 O3 145.12(12) . . . . ?
N1 C1 C5 O3 -24.87(16) . . . . ?
C2 C1 C5 O2 -34.28(14) . . . . ?
N1 C1 C5 O2 155.73(9) . . . . ?
C2 O1 C3 C4 -17.20(16) . . . . ?
C7 O4 C8 C11 -56.69(12) . . . . ?
C7 O4 C8 C9 68.01(12) . . . . ?
C7 O4 C8 C10 -174.18(10) . . . . ?
O1 C3 C4 N1 -1.86(17) . . . . ?
C7 N1 C4 C3 -137.21(11) . . . . ?
C1 N1 C4 C3 19.82(15) . . . . ?

loop_
_cod_related_entry_id
_cod_related_entry_database
_cod_related_entry_code
1 ChemSpider 20565014
